data_4002885
loop_
_publ_author_name
'Xia, Zhiguo'
'Fang, Huajing'
'Zhang, Xiuwen'
'Molokeev, Maxim S.'
'Gautier, Romain'
'Yan, Qingfeng'
'Wei, Su-Huai'
'Poeppelmeier, Kenneth R.'

_publ_section_title
;
 CsCu5Se3: A Copper-Rich Ternary Chalcogenide Semiconductor with Nearly
 Direct Band Gap for Photovoltaic Application
;
_journal_issue 3
_journal_name_full 'Chemistry of Materials'
_journal_page_first 1121
_journal_paper_doi 10.1021/acs.chemmater.7b05104
_journal_volume 30
_journal_year 2018
_chemical_formula_moiety
;
Cu5 S3, Cs
;
_chemical_formula_sum 'Cs Cu5 S3'
_chemical_formula_weight 546.84
_chemical_name_mineral
;
;
_space_group_IT_number 51
_space_group_name_Hall '-P 2a 2a'
_space_group_name_H-M_alt 'P m m a'
_symmetry_cell_setting orthorhombic
_symmetry_space_group_name_Hall '-P 2a 2a'
_symmetry_space_group_name_H-M 'P m m a'
_cell_angle_alpha 90
_cell_angle_beta 90
_cell_angle_gamma 90
_cell_formula_units_Z 2
_cell_length_a 9.63647(33)
_cell_length_b 3.95467(15)
_cell_length_c 8.94895(24)
_cell_measurement_reflns_used 104
_cell_measurement_temperature 300
_cell_measurement_theta_max 55
_cell_measurement_theta_min 2.5
_cell_volume 341.04(2)
_diffrn_ambient_temperature 300
_diffrn_measurement_device_type
;
D8 ADVANCE Bruker
;
_diffrn_radiation_monochromator none
_diffrn_radiation_probe x-ray
_diffrn_radiation_type
;
 Cu K\a~1~~2~
;
_exptl_absorpt_coefficient_mu 65.408
_exptl_crystal_density_diffrn 5.325195
_pd_char_colour
;
colourless
;
_pd_meas_2theta_range_inc 0.02
_pd_meas_2theta_range_max 110
_pd_meas_2theta_range_min 5
_pd_meas_scan_method step
_pd_proc_ls_pref_orient_corr
;
Anisotropic model of PO. Spherical harmonics 4 ordrer.
 Jarvinen (1993). Application of symmetrized harmonics expansion to correction
of the preferred orientation effect. - J. Appl. Cryst. 26 p525-531.
;
_pd_proc_ls_profile_function PearsonVII
_pd_proc_ls_prof_R_factor 2.680
_pd_proc_ls_prof_wR_expected 1.505
_pd_proc_ls_prof_wR_factor 3.977
_pd_proc_number_of_points 5250
_pd_spec_mount_mode reflection
_refine_ls_goodness_of_fit_all 2.642
_refine_ls_R_I_factor 2.36
_refine_ls_shift/su_max 0.01000
_cod_data_source_file cm7b05104_si_002.cif
_cod_data_source_block a
_cod_depositor_comments 'Adding full bibliography for 4002884--4002885.cif.'
_cod_original_cell_volume 341.036(20)
_cod_original_sg_symbol_Hall
;
-P 2a 2a
;
_cod_original_sg_symbol_H-M Pmma
_cod_original_formula_sum
;
Cs Cu5 S3
;
_cod_database_code 4002885

loop_
_symmetry_equiv_pos_as_xyz
'x, y, z'
'-x, -y, -z'
'-x, y, -z'
'-x+1/2, -y, z'
'-x+1/2, y, z'
'x, -y, z'
'x+1/2, -y, -z'
'x+1/2, y, -z'

loop_
_atom_site_label
_atom_site_type_symbol
_atom_site_fract_x
_atom_site_fract_y
_atom_site_fract_z
_atom_site_occupancy
_atom_site_B_iso_or_equiv
Cs Cs 0.25 0 0.05628(15) 1 2.55(17)
Cu1 Cu 0.11649(27) 0.5 0.41983(23) 1 2.25(19)
Cu2 Cu 0.07546(32) 0 0.65008(25) 1 2.98(18)
Cu3 Cu 0.25 0.5 0.71083(30) 1 2.50(21)
S1 S 0.25 0 0.45581(62) 1 2.00(24)
S2 S 0.02728(56) 0.5 0.77735(44) 1 2.00(22)

loop_
_diffrn_radiation_wavelength
_diffrn_radiation_wavelength_wt
1.5406 1.0000
1.5443 0.5000

loop_
_geom_angle_atom_site_label_1
_geom_angle_atom_site_label_2
_geom_angle_atom_site_label_3
_geom_angle
_geom_angle_site_symmetry_1
_geom_angle_site_symmetry_3
S1 Cs S2 130.54(36) 1_555 1_554
S1 Cs S2 65.87(20) 1_555 2_556
S2 Cs S2 61.98(20) 1_554 1_544
S2 Cs S2 97.77(10) 1_554 2_556
S2 Cs S2 64.92(19) 1_554 2_566
S2 Cs S2 98.92(10) 1_554 4_554
S2 Cs S2 67.96(16) 1_554 4_564
S2 Cs S2 113.34(18) 1_554 7_566
S2 Cs S2 65.76(19) 2_556 2_566
S2 Cs S2 94.38(10) 2_556 7_556
S2 Cs S2 131.75(34) 2_556 7_566
S1 Cu1 S1 112.299(96) 1_555 1_565
S1 Cu1 S2 90.55(15) 1_555 1_555
S1 Cu1 S2 116.11(21) 1_555 2_566
S2 Cu1 S2 126.82(34) 1_555 2_566
S1 Cu2 S1 117.24(20) 1_555 2_556
S1 Cu2 S2 119.35(24) 1_555 1_555
S1 Cu2 S2 87.17(16) 2_556 1_555
S2 Cu2 S2 116.24(15) 1_555 1_545
S1 Cu3 S1 81.81(15) 1_555 1_565
S1 Cu3 S2 101.65(12) 1_555 1_555
S2 Cu3 S2 149.1(82) 1_555 4_565

loop_
_geom_bond_atom_site_label_1
_geom_bond_atom_site_label_2
_geom_bond_distance
_geom_bond_site_symmetry_2
Cs S1 3.5754(57) .
Cs S2 3.8402(41) 1_554
Cs S2 3.6423(43) 2_556
Cu1 S1 2.3809(16) .
Cu1 S2 2.2435(51) 2_566
Cu2 S1 2.4190(48) .
Cu2 S2 2.3286(25) .
Cu3 S2 2.2273(54) .
